data_7214310
loop_
_publ_author_name
'Wakerley, David W.'
'Reisner, Erwin'

_publ_section_title
;
 Development and understanding of cobaloxime activity through
 electrochemical molecular catalyst screening.
;
_journal_issue 12
_journal_name_full 'Physical chemistry chemical physics : PCCP'
_journal_page_first 5739
_journal_page_last 5746
_journal_paper_doi 10.1039/c4cp00453a
_journal_volume 16
_journal_year 2014
_chemical_formula_moiety '2(C14 H21 Cl Co N5 O5), C4 H10 O'
_chemical_formula_sum 'C32 H52 Cl2 Co2 N10 O11'
_chemical_formula_weight 941.60
_chemical_name_systematic
; 
 ? 
;
_space_group_IT_number 14
_symmetry_cell_setting monoclinic
_symmetry_space_group_name_Hall '-P 2yn'
_symmetry_space_group_name_H-M 'P 1 21/n 1'
_atom_sites_solution_hydrogens geom
_atom_sites_solution_primary direct
_atom_sites_solution_secondary difmap
_audit_creation_method SHELXL-97
_cell_angle_alpha 90.00
_cell_angle_beta 92.183(1)
_cell_angle_gamma 90.00
_cell_formula_units_Z 2
_cell_length_a 8.0000(1)
_cell_length_b 13.5322(2)
_cell_length_c 19.2803(3)
_cell_measurement_reflns_used 15713
_cell_measurement_temperature 180(2)
_cell_measurement_theta_max 33.73
_cell_measurement_theta_min 1.00
_cell_volume 2085.72(5)
_computing_cell_refinement 'HKL Scalepack (Otwinowski & Minor 1997)'
_computing_data_collection 'Collect (Nonius B.V. 1998)'
_computing_data_reduction
;
 HKL Denzo and Scalepack (Otwinowski & Minor 1997)
;
_computing_publication_material 'SHELXL-97 (Sheldrick 1997)'
_computing_structure_refinement 'SHELXL-97 (Sheldrick 1997)'
_computing_structure_solution 'SIR-92 (Altomare et al. 1994)'
_diffrn_ambient_temperature 180(2)
_diffrn_measured_fraction_theta_full 0.983
_diffrn_measured_fraction_theta_max 0.983
_diffrn_measurement_device_type 'Nonius Kappa CCD'
_diffrn_measurement_method 'Thin slice \w and \f scans'
_diffrn_radiation_source 'fine-focus sealed tube'
_diffrn_radiation_type MoK\a
_diffrn_radiation_wavelength 0.71073
_diffrn_reflns_av_R_equivalents 0.0426
_diffrn_reflns_av_sigmaI/netI 0.0580
_diffrn_reflns_limit_h_max 12
_diffrn_reflns_limit_h_min -12
_diffrn_reflns_limit_k_max 21
_diffrn_reflns_limit_k_min -18
_diffrn_reflns_limit_l_max 30
_diffrn_reflns_limit_l_min -22
_diffrn_reflns_number 21122
_diffrn_reflns_theta_full 33.73
_diffrn_reflns_theta_max 33.73
_diffrn_reflns_theta_min 3.58
_exptl_absorpt_coefficient_mu 0.991
_exptl_absorpt_correction_T_max 0.910
_exptl_absorpt_correction_T_min 0.780
_exptl_absorpt_correction_type multi-scan
_exptl_absorpt_process_details
;
multi-scan from symmetry-related measurements 
 Sortav (Blessing 1995)
;
_exptl_crystal_colour red
_exptl_crystal_density_diffrn 1.499
_exptl_crystal_density_method 'not measured'
_exptl_crystal_description block
_exptl_crystal_F_000 980
_exptl_crystal_size_max 0.37
_exptl_crystal_size_mid 0.18
_exptl_crystal_size_min 0.10
_refine_diff_density_max 0.862
_refine_diff_density_min -0.966
_refine_diff_density_rms 0.076
_refine_ls_extinction_method none
_refine_ls_goodness_of_fit_ref 1.030
_refine_ls_hydrogen_treatment constr
_refine_ls_matrix_type full
_refine_ls_number_parameters 259
_refine_ls_number_reflns 8196
_refine_ls_number_restraints 7
_refine_ls_restrained_S_all 1.033
_refine_ls_R_factor_all 0.0584
_refine_ls_R_factor_gt 0.0387
_refine_ls_shift/su_max 0.004
_refine_ls_shift/su_mean 0.000
_refine_ls_structure_factor_coef Fsqd
_refine_ls_weighting_details 'calc w=1/[\s^2^(Fo^2^)+(0.0623P)^2^+0.0000P] where P=(Fo^2^+2Fc^2^)/3'
_refine_ls_weighting_scheme calc
_refine_ls_wR_factor_gt 0.1130
_refine_ls_wR_factor_ref 0.1164
_reflns_number_gt 5666
_reflns_number_total 8196
_reflns_threshold_expression >2sigma(I)
_cod_data_source_file c4cp00453a2.cif
_cod_data_source_block er1320
_cod_original_sg_symbol_H-M P2(1)/n
_cod_database_code 7214310

loop_
_symmetry_equiv_pos_as_xyz
'x, y, z'
'-x+1/2, y+1/2, -z+1/2'
'-x, -y, -z'
'x-1/2, -y-1/2, z-1/2'

loop_
_atom_site_label
_atom_site_type_symbol
_atom_site_fract_x
_atom_site_fract_y
_atom_site_fract_z
_atom_site_U_iso_or_equiv
_atom_site_adp_type
_atom_site_occupancy
_atom_site_symmetry_multiplicity
_atom_site_calc_flag
_atom_site_refinement_flags
_atom_site_disorder_assembly
_atom_site_disorder_group
Co1 Co 0.26172(2) 0.069689(15) 0.171856(10) 0.01770(6) Uani 1 1 d . . .
Cl1 Cl 0.12995(5) 0.04827(3) 0.068932(19) 0.02714(9) Uani 1 1 d . . .
C1 C 0.38655(19) 0.00941(12) 0.30947(8) 0.0237(3) Uani 1 1 d . . .
H1 H 0.3580 -0.0552 0.2938 0.028 Uiso 1 1 calc R . .
O1 O 0.53163(17) 0.12487(10) 0.46854(6) 0.0366(3) Uani 1 1 d . . .
O2 O 0.36849(15) -0.13224(9) 0.16463(6) 0.0308(3) Uani 1 1 d . . .
H2X H 0.2778 -0.1347 0.1851 0.046 Uiso 1 1 calc R . .
O3 O 0.42861(14) 0.24015(9) 0.11913(6) 0.0292(3) Uani 1 1 d . . .
H3X H 0.3433 0.2632 0.1374 0.044 Uiso 1 1 calc R . .
O4 O 0.15350(13) 0.26972(8) 0.17119(6) 0.0241(2) Uani 1 1 d . . .
O5 O 0.09436(15) -0.10005(9) 0.21845(6) 0.0294(3) Uani 1 1 d . . .
N1 N 0.36950(15) 0.08551(9) 0.26437(6) 0.0183(2) Uani 1 1 d . . .
N2 N 0.40525(16) -0.03719(10) 0.15014(6) 0.0226(3) Uani 1 1 d . . .
N3 N 0.43377(15) 0.14153(10) 0.12846(6) 0.0212(3) Uani 1 1 d . . .
N4 N 0.11822(15) 0.17734(10) 0.18980(6) 0.0201(2) Uani 1 1 d . . .
N5 N 0.08877(16) -0.00222(10) 0.21232(7) 0.0220(3) Uani 1 1 d . . .
C2 C 0.4435(2) 0.02180(13) 0.37707(8) 0.0273(3) Uani 1 1 d . . .
H2 H 0.4545 -0.0335 0.4072 0.033 Uiso 1 1 calc R . .
C3 C 0.48518(19) 0.11635(13) 0.40112(8) 0.0253(3) Uani 1 1 d . . .
C4 C 0.47445(19) 0.19439(12) 0.35428(8) 0.0234(3) Uani 1 1 d . . .
H4 H 0.5061 0.2593 0.3681 0.028 Uiso 1 1 calc R . .
C5 C 0.41658(18) 0.17537(12) 0.28707(8) 0.0214(3) Uani 1 1 d . . .
H5 H 0.4098 0.2289 0.2552 0.026 Uiso 1 1 calc R . .
C6 C 0.5385(2) -0.01573(13) 0.11739(8) 0.0254(3) Uani 1 1 d . . .
C7 C 0.55502(19) 0.09059(13) 0.10396(8) 0.0249(3) Uani 1 1 d . . .
C8 C 0.6617(2) -0.09025(15) 0.09365(10) 0.0372(4) Uani 1 1 d . . .
H8A H 0.6345 -0.1553 0.1126 0.056 Uiso 1 1 calc R . .
H8B H 0.7746 -0.0711 0.1100 0.056 Uiso 1 1 calc R . .
H8C H 0.6569 -0.0933 0.0428 0.056 Uiso 1 1 calc R . .
C9 C 0.6931(2) 0.13325(15) 0.06294(9) 0.0350(4) Uani 1 1 d . . .
H9A H 0.6771 0.2048 0.0582 0.052 Uiso 1 1 calc R . .
H9B H 0.6916 0.1028 0.0168 0.052 Uiso 1 1 calc R . .
H9C H 0.8009 0.1201 0.0870 0.052 Uiso 1 1 calc R . .
C10 C -0.03551(19) 0.05017(13) 0.23481(8) 0.0245(3) Uani 1 1 d . . .
C11 C -0.01902(18) 0.15544(12) 0.22047(8) 0.0232(3) Uani 1 1 d . . .
C12 C -0.1793(2) 0.00465(15) 0.27027(10) 0.0376(4) Uani 1 1 d . . .
H12A H -0.1487 -0.0621 0.2859 0.056 Uiso 1 1 calc R . .
H12B H -0.2764 0.0010 0.2378 0.056 Uiso 1 1 calc R . .
H12C H -0.2072 0.0451 0.3104 0.056 Uiso 1 1 calc R . .
C13 C -0.1470(2) 0.23165(15) 0.23687(10) 0.0349(4) Uani 1 1 d . . .
H13A H -0.0980 0.2977 0.2329 0.052 Uiso 1 1 calc R . .
H13B H -0.1837 0.2216 0.2843 0.052 Uiso 1 1 calc R . .
H13C H -0.2432 0.2256 0.2041 0.052 Uiso 1 1 calc R . .
C14 C 0.5666(3) 0.22212(15) 0.49497(9) 0.0413(5) Uani 1 1 d . . .
H14A H 0.5742 0.2201 0.5458 0.062 Uiso 1 1 calc R . .
H14B H 0.4766 0.2672 0.4798 0.062 Uiso 1 1 calc R . .
H14C H 0.6729 0.2455 0.4774 0.062 Uiso 1 1 calc R . .
C51 C 0.5402(16) -0.6419(8) -0.0560(5) 0.1123(12) Uiso 0.50 1 d PD A -1
H51A H 0.5423 -0.6585 -0.1054 0.168 Uiso 0.50 1 calc PR A -1
H51B H 0.4588 -0.6842 -0.0335 0.168 Uiso 0.50 1 calc PR A -1
H51C H 0.6515 -0.6526 -0.0342 0.168 Uiso 0.50 1 calc PR A -1
C52 C 0.4964(12) -0.5471(7) -0.0488(4) 0.1123(12) Uiso 0.50 1 d PD A -1
H52A H 0.3755 -0.5416 -0.0611 0.135 Uiso 0.50 1 calc PR A -1
H52B H 0.5567 -0.5082 -0.0834 0.135 Uiso 0.50 1 calc PR A -1
O53 O 0.5254(8) -0.5011(5) 0.0175(3) 0.1123(12) Uiso 0.50 1 d PD A -1
C54 C 0.4309(11) -0.4038(6) 0.0122(4) 0.1123(12) Uiso 0.50 1 d PD A -1
H54A H 0.4724 -0.3628 -0.0260 0.135 Uiso 0.50 1 calc PR A -1
H54B H 0.3096 -0.4153 0.0040 0.135 Uiso 0.50 1 calc PR A -1
C55 C 0.4652(15) -0.3550(8) 0.0808(4) 0.1123(12) Uiso 0.50 1 d PD A -1
H55A H 0.4147 -0.2890 0.0804 0.168 Uiso 0.50 1 calc PR A -1
H55B H 0.5863 -0.3493 0.0895 0.168 Uiso 0.50 1 calc PR A -1
H55C H 0.4169 -0.3948 0.1176 0.168 Uiso 0.50 1 calc PR A -1

loop_
_atom_site_aniso_label
_atom_site_aniso_U_11
_atom_site_aniso_U_22
_atom_site_aniso_U_33
_atom_site_aniso_U_23
_atom_site_aniso_U_13
_atom_site_aniso_U_12
Co1 0.01792(10) 0.01679(11) 0.01842(10) -0.00118(7) 0.00091(7) 0.00158(7)
Cl1 0.02589(18) 0.0344(2) 0.02091(17) -0.00529(15) -0.00237(13) 0.00396(15)
C1 0.0284(8) 0.0165(7) 0.0261(8) 0.0012(6) -0.0010(6) -0.0011(6)
O1 0.0542(8) 0.0333(7) 0.0214(6) 0.0015(5) -0.0093(5) -0.0121(6)
O2 0.0354(6) 0.0190(6) 0.0385(7) 0.0005(5) 0.0069(5) 0.0048(5)
O3 0.0308(6) 0.0218(6) 0.0356(7) 0.0041(5) 0.0086(5) 0.0012(5)
O4 0.0276(5) 0.0160(5) 0.0285(6) 0.0016(4) -0.0001(4) 0.0036(4)
O5 0.0341(6) 0.0160(5) 0.0384(7) -0.0004(5) 0.0039(5) -0.0037(5)
N1 0.0190(5) 0.0173(6) 0.0187(6) -0.0001(5) 0.0014(4) 0.0003(5)
N2 0.0256(6) 0.0199(6) 0.0223(6) -0.0018(5) -0.0002(5) 0.0045(5)
N3 0.0222(6) 0.0211(7) 0.0201(6) 0.0021(5) 0.0000(5) 0.0005(5)
N4 0.0206(6) 0.0184(6) 0.0211(6) -0.0026(5) -0.0005(4) 0.0027(5)
N5 0.0232(6) 0.0191(6) 0.0238(6) -0.0024(5) 0.0011(5) -0.0034(5)
C2 0.0349(8) 0.0229(8) 0.0234(8) 0.0065(6) -0.0055(6) -0.0021(7)
C3 0.0274(7) 0.0271(9) 0.0213(7) 0.0019(6) -0.0021(6) -0.0019(7)
C4 0.0264(7) 0.0194(8) 0.0241(7) -0.0005(6) -0.0025(6) -0.0027(6)
C5 0.0237(7) 0.0177(7) 0.0227(7) 0.0005(6) -0.0009(5) 0.0003(6)
C6 0.0257(7) 0.0291(9) 0.0216(7) -0.0013(6) 0.0016(6) 0.0083(7)
C7 0.0221(7) 0.0310(9) 0.0217(7) 0.0011(6) 0.0020(5) 0.0018(6)
C8 0.0384(10) 0.0369(11) 0.0369(10) -0.0009(8) 0.0101(8) 0.0156(8)
C9 0.0256(8) 0.0441(11) 0.0358(10) 0.0047(8) 0.0093(7) 0.0007(8)
C10 0.0205(7) 0.0263(8) 0.0266(8) -0.0045(6) 0.0012(5) -0.0022(6)
C11 0.0198(7) 0.0254(8) 0.0242(7) -0.0058(6) -0.0002(5) 0.0014(6)
C12 0.0282(8) 0.0391(11) 0.0462(11) -0.0034(9) 0.0123(7) -0.0093(8)
C13 0.0246(8) 0.0346(10) 0.0459(11) -0.0099(8) 0.0041(7) 0.0045(7)
C14 0.0613(13) 0.0381(11) 0.0239(9) -0.0030(8) -0.0063(8) -0.0135(10)

loop_
_atom_type_symbol
_atom_type_description
_atom_type_scat_dispersion_real
_atom_type_scat_dispersion_imag
_atom_type_scat_source
C C 0.0033 0.0016 'International Tables Vol C Tables 4.2.6.8 and 6.1.1.4'
H H 0.0000 0.0000 'International Tables Vol C Tables 4.2.6.8 and 6.1.1.4'
N N 0.0061 0.0033 'International Tables Vol C Tables 4.2.6.8 and 6.1.1.4'
O O 0.0106 0.0060 'International Tables Vol C Tables 4.2.6.8 and 6.1.1.4'
Cl Cl 0.1484 0.1585 'International Tables Vol C Tables 4.2.6.8 and 6.1.1.4'
Co Co 0.3494 0.9721 'International Tables Vol C Tables 4.2.6.8 and 6.1.1.4'

loop_
_geom_angle_atom_site_label_1
_geom_angle_atom_site_label_2
_geom_angle_atom_site_label_3
_geom_angle
N5 Co1 N4 82.06(6)
N5 Co1 N2 99.05(6)
N4 Co1 N2 177.80(5)
N5 Co1 N3 178.39(5)
N4 Co1 N3 98.10(6)
N2 Co1 N3 80.74(6)
N5 Co1 N1 89.09(5)
N4 Co1 N1 89.91(5)
N2 Co1 N1 92.00(5)
N3 Co1 N1 92.51(5)
N5 Co1 Cl1 88.37(4)
N4 Co1 Cl1 89.61(4)
N2 Co1 Cl1 88.52(4)
N3 Co1 Cl1 90.02(4)
N1 Co1 Cl1 177.46(4)
N1 C1 C2 122.61(15)
N1 C1 H1 118.7
C2 C1 H1 118.7
C3 O1 C14 117.74(14)
N2 O2 H2X 109.5
N3 O3 H3X 109.5
C5 N1 C1 117.43(13)
C5 N1 Co1 120.23(10)
C1 N1 Co1 122.12(11)
C6 N2 O2 120.34(14)
C6 N2 Co1 116.90(12)
O2 N2 Co1 122.69(9)
C7 N3 O3 119.91(13)
C7 N3 Co1 116.92(12)
O3 N3 Co1 123.05(9)
C11 N4 O4 121.79(13)
C11 N4 Co1 115.82(11)
O4 N4 Co1 122.38(9)
C10 N5 O5 122.23(13)
C10 N5 Co1 115.88(12)
O5 N5 Co1 121.88(10)
C1 C2 C3 119.52(15)
C1 C2 H2 120.2
C3 C2 H2 120.2
O1 C3 C4 124.85(15)
O1 C3 C2 116.97(15)
C4 C3 C2 118.17(14)
C5 C4 C3 118.52(15)
C5 C4 H4 120.7
C3 C4 H4 120.7
N1 C5 C4 123.64(14)
N1 C5 H5 118.2
C4 C5 H5 118.2
N2 C6 C7 112.82(14)
N2 C6 C8 124.34(17)
C7 C6 C8 122.83(15)
N3 C7 C6 112.56(14)
N3 C7 C9 124.42(16)
C6 C7 C9 122.93(15)
C6 C8 H8A 109.5
C6 C8 H8B 109.5
H8A C8 H8B 109.5
C6 C8 H8C 109.5
H8A C8 H8C 109.5
H8B C8 H8C 109.5
C7 C9 H9A 109.5
C7 C9 H9B 109.5
H9A C9 H9B 109.5
C7 C9 H9C 109.5
H9A C9 H9C 109.5
H9B C9 H9C 109.5
N5 C10 C11 113.03(14)
N5 C10 C12 122.45(16)
C11 C10 C12 124.51(15)
N4 C11 C10 113.13(14)
N4 C11 C13 122.37(16)
C10 C11 C13 124.47(14)
C10 C12 H12A 109.5
C10 C12 H12B 109.5
H12A C12 H12B 109.5
C10 C12 H12C 109.5
H12A C12 H12C 109.5
H12B C12 H12C 109.5
C11 C13 H13A 109.5
C11 C13 H13B 109.5
H13A C13 H13B 109.5
C11 C13 H13C 109.5
H13A C13 H13C 109.5
H13B C13 H13C 109.5
O1 C14 H14A 109.5
O1 C14 H14B 109.5
H14A C14 H14B 109.5
O1 C14 H14C 109.5
H14A C14 H14C 109.5
H14B C14 H14C 109.5
C51 C52 O53 118.3(8)
C51 C52 H52A 107.7
O53 C52 H52A 107.7
C51 C52 H52B 107.7
O53 C52 H52B 107.7
H52A C52 H52B 107.1
C52 O53 C54 104.7(5)
C55 C54 O53 104.4(7)
C55 C54 H54A 110.9
O53 C54 H54A 110.9
C55 C54 H54B 110.9
O53 C54 H54B 110.9
H54A C54 H54B 108.9

loop_
_geom_bond_atom_site_label_1
_geom_bond_atom_site_label_2
_geom_bond_distance
Co1 N5 1.8847(13)
Co1 N4 1.8948(12)
Co1 N2 1.9032(13)
Co1 N3 1.9046(13)
Co1 N1 1.9630(12)
Co1 Cl1 2.2302(4)
C1 N1 1.3514(19)
C1 C2 1.375(2)
C1 H1 0.9500
O1 C3 1.3433(19)
O1 C14 1.435(2)
O2 N2 1.3510(18)
O2 H2X 0.8400
O3 N3 1.3470(17)
O3 H3X 0.8400
O4 N4 1.3338(16)
O5 N5 1.3297(18)
N1 C5 1.3415(19)
N2 C6 1.292(2)
N3 C7 1.294(2)
N4 C11 1.3009(19)
N5 C10 1.308(2)
C2 C3 1.397(2)
C2 H2 0.9500
C3 C4 1.390(2)
C4 C5 1.383(2)
C4 H4 0.9500
C5 H5 0.9500
C6 C7 1.469(2)
C6 C8 1.494(2)
C7 C9 1.499(2)
C8 H8A 0.9800
C8 H8B 0.9800
C8 H8C 0.9800
C9 H9A 0.9800
C9 H9B 0.9800
C9 H9C 0.9800
C10 C11 1.458(2)
C10 C12 1.493(2)
C11 C13 1.496(2)
C12 H12A 0.9800
C12 H12B 0.9800
C12 H12C 0.9800
C13 H13A 0.9800
C13 H13B 0.9800
C13 H13C 0.9800
C14 H14A 0.9800
C14 H14B 0.9800
C14 H14C 0.9800
C51 C52 1.338(11)
C51 H51A 0.9800
C51 H51B 0.9800
C51 H51C 0.9800
C52 O53 1.433(9)
C52 H52A 0.9900
C52 H52B 0.9900
O53 C54 1.520(10)
C54 C55 1.495(10)
C54 H54A 0.9900
C54 H54B 0.9900
C55 H55A 0.9800
C55 H55B 0.9800
C55 H55C 0.9800
